data_1539335
loop_
_publ_author_name
'Sheldrick, W.S.'
'Haeusler, H.J.'

_publ_section_title
;
 Zur Kenntnis von Polymetaarseniten Darstellung und Kristallstruktur von
 Ba As2 O4 (H2 O)
;
_journal_name_full 'Zeitschrift fuer Anorganische und Allgemeine Chemie'
_journal_page_first 137
_journal_page_last 145
_journal_volume 554
_journal_year 1987
_chemical_formula_sum 'As2 Ba H2 O5'
_chemical_name_systematic 'Ba As2 O4 (H2 O)'
_space_group_IT_number 2
_symmetry_space_group_name_Hall '-P 1'
_symmetry_space_group_name_H-M 'P -1'
_cell_angle_alpha 90.04
_cell_angle_beta 103.14
_cell_angle_gamma 85.99
_cell_formula_units_Z 4
_cell_length_a 8.616
_cell_length_b 8.681
_cell_length_c 8.296
_cell_volume 602.704
_citation_journal_id_ASTM ZAACAB
_cod_data_source_file Sheldrick_ZAACAB_1987_1854.cif
_cod_data_source_block H2As2Ba1O5
_cod_original_formula_sum 'H2 As2 Ba1 O5'
_cod_database_code 1539335

loop_
_symmetry_equiv_pos_as_xyz
x,y,z
-x,-y,-z

loop_
_atom_site_label
_atom_site_type_symbol
_atom_site_fract_x
_atom_site_fract_y
_atom_site_fract_z
_atom_site_occupancy
_atom_site_U_iso_or_equiv
Ba2 Ba+2 0.8933 1.4265 0.2288 1 0.0
O1 O-2 0.7949 0.9625 0.4429 1 0.0
O7 O-2 0.7311 1.2745 -0.0876 1 0.0
O4 O-2 0.8549 0.7986 -0.2798 1 0.0
As3 As+3 0.6432 1.1252 -0.0267 1 0.0
O10 O-2 0.5656 0.5222 0.1905 1 0.0
As4 As+3 0.7483 0.7742 -0.1161 1 0.0
O9 O-2 1.2018 0.5348 0.2955 1 0.0
O6 O-2 0.7245 1.2617 0.4707 1 0.0
O8 O-2 0.8942 0.6757 0.0211 1 0.0
O5 O-2 0.902 0.6717 0.4418 1 0.0
Ba1 Ba+2 1.0366 0.8751 0.2597 1 0.0
As1 As+3 0.7503 0.7702 0.5021 1 0.0
O2 O-2 0.73 1.1439 0.1903 1 0.0
As2 As+3 0.6423 1.1136 0.363 1 0.0
O3 O-2 0.7903 0.9699 -0.044 1 0.0
